data_4115248
loop_
_publ_author_name
'Kazuko Matsumoto'
'Yoshihiro Moriya'
'Hiroyasu Sugiyama'
'Md. Munkir Hossain'
'Yong-Shou Lin'

_publ_section_title
;
 Dehydration Reaction of Hydroxyl Substituted Alkenes and Alkynes on the
 Ru2S2 Complex
;
_journal_name_full 'Journal of the American Chemical Society'
_journal_page_first 13106
_journal_page_last 13113
_journal_paper_doi 10.1021/ja020660z
_journal_volume 124
_journal_year 2002
_chemical_formula_sum 'C35 H65 F12 N5 O25 P4 Ru2 S6'
_chemical_formula_weight 1702.30
_chemical_name_systematic
; 
 ? 
;
_space_group_IT_number 2
_symmetry_cell_setting triclinic
_symmetry_space_group_name_Hall '-P 1'
_symmetry_space_group_name_H-M 'P -1'
_atom_sites_solution_hydrogens geom
_atom_sites_solution_primary direct
_atom_sites_solution_secondary difmap
_audit_creation_method SHELXL-97
_cell_angle_alpha 100.335(7)
_cell_angle_beta 92.309(7)
_cell_angle_gamma 115.124(7)
_cell_formula_units_Z 2
_cell_length_a 12.132(5)
_cell_length_b 12.597(5)
_cell_length_c 26.036(10)
_cell_measurement_temperature 293(2)
_cell_volume 3514(2)
_computing_structure_refinement 'SHELXL-97 (Sheldrick, 1997)'
_computing_structure_solution 'SHELXS-97 (Sheldrick, 1990)'
_diffrn_ambient_temperature 293(2)
_diffrn_measured_fraction_theta_full 0.898
_diffrn_measured_fraction_theta_max 0.898
_diffrn_radiation_monochromator graphite
_diffrn_radiation_source 'fine-focus sealed tube'
_diffrn_radiation_type MoK\a
_diffrn_radiation_wavelength 0.71073
_diffrn_reflns_av_R_equivalents 0.0278
_diffrn_reflns_av_sigmaI/netI 0.0820
_diffrn_reflns_limit_h_max 8
_diffrn_reflns_limit_h_min -15
_diffrn_reflns_limit_k_max 16
_diffrn_reflns_limit_k_min -14
_diffrn_reflns_limit_l_max 33
_diffrn_reflns_limit_l_min -33
_diffrn_reflns_number 20811
_diffrn_reflns_theta_full 27.57
_diffrn_reflns_theta_max 27.57
_diffrn_reflns_theta_min 0.80
_exptl_absorpt_coefficient_mu 0.802
_exptl_crystal_density_diffrn 1.609
_exptl_crystal_F_000 1724
_refine_diff_density_max 3.223
_refine_diff_density_min -3.666
_refine_diff_density_rms 0.235
_refine_ls_extinction_method none
_refine_ls_goodness_of_fit_ref 1.287
_refine_ls_hydrogen_treatment mixed
_refine_ls_matrix_type full
_refine_ls_number_parameters 687
_refine_ls_number_reflns 14613
_refine_ls_number_restraints 0
_refine_ls_restrained_S_all 1.287
_refine_ls_R_factor_all 0.1847
_refine_ls_R_factor_gt 0.1167
_refine_ls_shift/su_max 14.186
_refine_ls_shift/su_mean 0.316
_refine_ls_structure_factor_coef Fsqd
_refine_ls_weighting_details 'calc w=1/[\s^2^(Fo^2^)+(0.2000P)^2^+0.0000P] where P=(Fo^2^+2Fc^2^)/3'
_refine_ls_weighting_scheme calc
_refine_ls_wR_factor_gt 0.3366
_refine_ls_wR_factor_ref 0.3877
_reflns_number_gt 7918
_reflns_number_total 14613
_reflns_threshold_expression >2sigma(I)
_cod_data_source_file ja020660z_10.cif
_cod_data_source_block complex11
_cod_database_code 4115248

loop_
_symmetry_equiv_pos_as_xyz
'x, y, z'
'-x, -y, -z'

loop_
_atom_site_label
_atom_site_type_symbol
_atom_site_fract_x
_atom_site_fract_y
_atom_site_fract_z
_atom_site_U_iso_or_equiv
_atom_site_adp_type
_atom_site_occupancy
_atom_site_symmetry_multiplicity
_atom_site_calc_flag
_atom_site_refinement_flags
Ru1 Ru 0.76491(7) 0.18938(7) 0.36880(3) 0.0504(2) Uani 1 1 d .
Ru2 Ru 0.56261(6) 0.30908(7) 0.13551(3) 0.0426(2) Uani 1 1 d .
S1 S 0.6123(2) 0.1882(2) 0.31545(10) 0.0487(6) Uani 1 1 d .
S2 S 0.5306(2) 0.1165(2) 0.14568(9) 0.0447(6) Uani 1 1 d .
P1 P 0.6360(3) 0.0111(3) 0.38433(13) 0.0649(8) Uani 1 1 d .
P2 P 0.7282(4) 0.2925(3) 0.43842(12) 0.0766(9) Uani 1 1 d .
P3 P 0.7510(2) 0.3541(2) 0.11173(11) 0.0523(7) Uani 1 1 d .
P4 P 0.4767(3) 0.2258(3) 0.05127(11) 0.0599(8) Uani 1 1 d .
N1 N 0.9118(8) 0.1861(8) 0.4108(4) 0.062(2) Uani 1 1 d .
N2 N 0.8981(8) 0.3509(8) 0.3497(4) 0.058(2) Uani 1 1 d .
N3 N 0.5856(7) 0.4792(8) 0.1264(3) 0.050(2) Uani 1 1 d .
N4 N 0.6315(7) 0.3897(7) 0.2175(3) 0.051(2) Uani 1 1 d .
N5 N 0.3895(7) 0.2846(8) 0.1607(4) 0.058(2) Uani 1 1 d .
C10 C 0.7397(17) -0.022(2) 0.4698(9) 0.197(10) Uani 1 1 d .
H10A H 0.7855 0.0534 0.4944 0.295 Uiso 1 1 calc R
H10B H 0.7920 -0.0357 0.4454 0.295 Uiso 1 1 calc R
H10C H 0.7099 -0.0855 0.4886 0.295 Uiso 1 1 calc R
C11 C 0.3956(19) -0.079(3) 0.3961(14) 0.334(18) Uani 1 1 d .
H11A H 0.3289 -0.0652 0.3825 0.501 Uiso 1 1 calc R
H11B H 0.4182 -0.0415 0.4330 0.501 Uiso 1 1 calc R
H11C H 0.3704 -0.1633 0.3915 0.501 Uiso 1 1 calc R
C12 C 0.604(3) -0.2186(16) 0.3452(12) 0.215(14) Uani 1 1 d .
H12A H 0.6399 -0.2345 0.3746 0.322 Uiso 1 1 calc R
H12B H 0.6201 -0.2567 0.3130 0.322 Uiso 1 1 calc R
H12C H 0.5165 -0.2498 0.3456 0.322 Uiso 1 1 calc R
C13 C 0.741(2) 0.5106(18) 0.4599(8) 0.192(9) Uani 1 1 d .
H13A H 0.6756 0.5297 0.4508 0.289 Uiso 1 1 calc R
H13B H 0.8186 0.5765 0.4584 0.289 Uiso 1 1 calc R
H13C H 0.7386 0.4961 0.4949 0.289 Uiso 1 1 calc R
C14 C 0.859(3) 0.351(3) 0.5229(13) 0.44(2) Uani 1 1 d .
H14A H 0.8074 0.3569 0.5490 0.657 Uiso 1 1 calc R
H14B H 0.9346 0.4232 0.5294 0.657 Uiso 1 1 calc R
H14C H 0.8771 0.2838 0.5246 0.657 Uiso 1 1 calc R
C15 C 0.557(4) 0.231(4) 0.486(2) 0.46(3) Uani 1 1 d .
H15A H 0.5320 0.2942 0.4870 0.691 Uiso 1 1 calc R
H15B H 0.6049 0.2453 0.5193 0.691 Uiso 1 1 calc R
H15C H 0.4862 0.1554 0.4807 0.691 Uiso 1 1 calc R
C16 C 0.8992(11) 0.2477(13) 0.0860(5) 0.079(4) Uani 1 1 d .
H16A H 0.9513 0.3220 0.0768 0.119 Uiso 1 1 calc R
H16B H 0.8901 0.1817 0.0583 0.119 Uiso 1 1 calc R
H16C H 0.9354 0.2417 0.1181 0.119 Uiso 1 1 calc R
C17 C 0.8962(13) 0.5591(11) 0.1786(7) 0.105(6) Uani 1 1 d .
H17A H 0.8289 0.5762 0.1695 0.157 Uiso 1 1 calc R
H17B H 0.9675 0.6094 0.1648 0.157 Uiso 1 1 calc R
H17C H 0.9133 0.5744 0.2162 0.157 Uiso 1 1 calc R
C18 C 0.8819(16) 0.4740(18) 0.0410(8) 0.154(7) Uani 1 1 d .
H18A H 0.9392 0.5518 0.0607 0.231 Uiso 1 1 calc R
H18B H 0.8583 0.4801 0.0064 0.231 Uiso 1 1 calc R
H18C H 0.9195 0.4201 0.0382 0.231 Uiso 1 1 calc R
C19 C 0.571(2) 0.182(2) -0.0388(7) 0.158(8) Uani 1 1 d .
C20 C 0.3452(16) 0.3425(16) 0.0357(8) 0.126(6) Uani 1 1 d .
C21 C 0.278(2) 0.025(2) 0.0015(8) 0.189(12) Uani 1 1 d .
C22 C 0.9941(11) 0.1815(11) 0.4320(5) 0.074(4) Uani 1 1 d .
C23 C 1.0941(13) 0.1773(15) 0.4614(7) 0.105(5) Uani 1 1 d .
H23A H 1.1703 0.2389 0.4558 0.158 Uiso 1 1 calc R
H23B H 1.0934 0.1002 0.4500 0.158 Uiso 1 1 calc R
H23C H 1.0856 0.1899 0.4982 0.158 Uiso 1 1 calc R
C24 C 0.9738(11) 0.4264(11) 0.3374(6) 0.074(4) Uani 1 1 d .
C25 C 1.0712(15) 0.5260(14) 0.3201(8) 0.126(7) Uani 1 1 d .
H25A H 1.0722 0.6006 0.3372 0.189 Uiso 1 1 calc R
H25B H 1.0558 0.5155 0.2827 0.189 Uiso 1 1 calc R
H25C H 1.1491 0.5270 0.3292 0.189 Uiso 1 1 calc R
C26 C 0.5982(10) 0.5717(10) 0.1220(5) 0.062(3) Uani 1 1 d .
C27 C 0.6154(13) 0.6868(12) 0.1210(8) 0.107(6) Uani 1 1 d .
H27A H 0.5716 0.7115 0.1467 0.161 Uiso 1 1 calc R
H27B H 0.5851 0.6885 0.0866 0.161 Uiso 1 1 calc R
H27C H 0.7014 0.7406 0.1288 0.161 Uiso 1 1 calc R
C28 C 0.6517(10) 0.4375(9) 0.2595(4) 0.056(3) Uani 1 1 d .
C29 C 0.6775(17) 0.5040(12) 0.3147(5) 0.106(6) Uani 1 1 d .
H29A H 0.7643 0.5526 0.3238 0.158 Uiso 1 1 calc R
H29B H 0.6488 0.4481 0.3373 0.158 Uiso 1 1 calc R
H29C H 0.6361 0.5546 0.3188 0.158 Uiso 1 1 calc R
C30 C 0.3036(11) 0.2853(11) 0.1717(7) 0.093(5) Uani 1 1 d .
C31 C 0.1838(15) 0.2789(17) 0.1893(14) 0.228(16) Uani 1 1 d .
H31A H 0.1261 0.2612 0.1590 0.343 Uiso 1 1 calc R
H31B H 0.1983 0.3546 0.2113 0.343 Uiso 1 1 calc R
H31C H 0.1512 0.2168 0.2088 0.343 Uiso 1 1 calc R
O2 O 0.6315(10) -0.0180(9) 0.4398(4) 0.112(4) Uani 1 1 d .
O3 O 0.4986(9) -0.0274(10) 0.3686(5) 0.138(5) Uani 1 1 d .
O4 O 0.6583(12) -0.0837(8) 0.3489(5) 0.119(4) Uani 1 1 d .
O5 O 0.7293(13) 0.4073(9) 0.4241(4) 0.130(4) Uani 1 1 d .
O6 O 0.8182(18) 0.338(2) 0.4886(5) 0.249(9) Uani 1 1 d .
O7 O 0.6067(16) 0.2309(13) 0.4580(6) 0.187(7) Uani 1 1 d .
O8 O 0.7790(6) 0.2439(6) 0.0929(3) 0.065(2) Uani 1 1 d .
O9 O 0.8635(6) 0.4315(7) 0.1559(4) 0.071(2) Uani 1 1 d .
O10 O 0.7728(8) 0.4279(8) 0.0679(4) 0.087(3) Uani 1 1 d .
O11 O 0.5598(11) 0.1906(11) 0.0141(5) 0.075(3) Uani 0.80 1 d P
O12 O 0.4483(12) 0.3074(12) 0.0181(5) 0.086(4) Uani 0.80 1 d P
O13 O 0.3669(14) 0.1113(15) 0.0491(7) 0.108(6) Uani 0.80 1 d P
O11B O 0.520(7) 0.147(3) 0.008(2) 0.12(3) Uani 0.20 1 d P
O12B O 0.405(7) 0.301(7) 0.019(3) 0.17(3) Uani 0.20 1 d P
O13B O 0.339(4) 0.090(6) 0.053(2) 0.09(2) Uani 0.20 1 d P
C1 C 0.7282(8) 0.0949(9) 0.2432(4) 0.050(2) Uani 1 1 d .
C2 C 0.6254(8) 0.1305(7) 0.2560(4) 0.041(2) Uani 1 1 d .
C3 C 0.5279(8) 0.1048(7) 0.2151(4) 0.040(2) Uani 1 1 d .
C4 C 0.4064(8) 0.0398(8) 0.2103(4) 0.049(2) Uani 1 1 d .
C5 C 0.3683(9) 0.0267(8) 0.1537(4) 0.050(3) Uani 1 1 d .
H5A H 0.3155 0.0646 0.1476 0.059 Uiso 1 1 calc R
H5B H 0.3333 -0.0555 0.1336 0.059 Uiso 1 1 calc R
C6 C 0.8970(10) 0.0760(14) 0.2901(5) 0.087(4) Uani 1 1 d .
H6A H 0.9091 0.0562 0.2540 0.131 Uiso 1 1 calc R
H6B H 0.8795 0.0082 0.3058 0.131 Uiso 1 1 calc R
H6C H 0.9700 0.1431 0.3090 0.131 Uiso 1 1 calc R
C7 C 0.6715(11) -0.0367(11) 0.2130(6) 0.086(4) Uani 1 1 d .
H7A H 0.7355 -0.0614 0.2068 0.129 Uiso 1 1 calc R
H7B H 0.6280 -0.0443 0.1799 0.129 Uiso 1 1 calc R
H7C H 0.6156 -0.0865 0.2333 0.129 Uiso 1 1 calc R
C8 C 0.8114(10) 0.1813(13) 0.2111(5) 0.079(4) Uani 1 1 d .
H8A H 0.8228 0.2614 0.2256 0.119 Uiso 1 1 calc R
H8B H 0.7737 0.1572 0.1751 0.119 Uiso 1 1 calc R
H8C H 0.8896 0.1792 0.2124 0.119 Uiso 1 1 calc R
C9 C 0.3226(11) -0.0195(13) 0.2477(6) 0.089(4) Uani 1 1 d .
H9A H 0.3695 -0.0034 0.2811 0.133 Uiso 1 1 calc R
H9B H 0.2815 -0.1046 0.2338 0.133 Uiso 1 1 calc R
H9C H 0.2628 0.0115 0.2522 0.133 Uiso 1 1 calc R
O1 O 0.7961(6) 0.1068(6) 0.2921(3) 0.0571(19) Uani 1 1 d .
C32 C 0.0268(17) 0.8454(17) 0.3282(8) 0.115(6) Uiso 1 1 d .
F1 F 0.0743(12) 0.9625(12) 0.3264(6) 0.163(5) Uiso 1 1 d .
F2 F 0.0958(13) 0.8002(13) 0.3045(6) 0.169(5) Uiso 1 1 d .
F3 F -0.0882(14) 0.7934(14) 0.2930(6) 0.193(6) Uiso 1 1 d .
O14 O 0.1112(17) 0.8791(17) 0.4188(8) 0.199(7) Uiso 1 1 d .
O15 O -0.0531(13) 0.6968(13) 0.3829(6) 0.149(5) Uiso 1 1 d .
O16 O -0.0795(18) 0.8717(17) 0.4043(8) 0.189(7) Uiso 1 1 d .
S3 S -0.0065(4) 0.8171(4) 0.38873(17) 0.0900(11) Uiso 1 1 d .
C33 C 0.294(4) 0.324(4) 0.3348(19) 0.28(2) Uiso 1 1 d .
F4 F 0.216(2) 0.227(2) 0.3253(11) 0.305(12) Uiso 1 1 d .
F5 F 0.3830(17) 0.3060(16) 0.3049(8) 0.216(7) Uiso 1 1 d .
F6 F 0.318(4) 0.237(4) 0.3672(17) 0.47(2) Uiso 1 1 d .
O17 O 0.2268(18) 0.4143(17) 0.4040(8) 0.203(8) Uiso 1 1 d .
O18 O 0.454(2) 0.519(2) 0.3913(10) 0.236(10) Uiso 1 1 d .
O19 O 0.339(3) 0.514(3) 0.3409(13) 0.328(15) Uiso 1 1 d .
S4 S 0.3342(6) 0.4404(6) 0.3776(3) 0.1349(18) Uiso 1 1 d .
C34 C 0.228(3) 0.603(3) 0.2148(16) 0.253(15) Uiso 1 1 d .
F7 F 0.1407(15) 0.4971(15) 0.1903(7) 0.234(6) Uiso 1 1 d .
F8 F 0.3116(14) 0.6983(14) 0.2466(6) 0.216(5) Uiso 1 1 d .
F9 F 0.2106(8) 0.7016(7) 0.2258(3) 0.126(2) Uiso 1 1 d .
O20 O 0.3237(15) 0.5399(15) 0.1252(7) 0.189(6) Uiso 1 1 d .
O21 O 0.178(3) 0.661(3) 0.1171(15) 0.374(18) Uiso 1 1 d .
O22 O 0.397(4) 0.750(4) 0.1792(19) 0.44(2) Uiso 1 1 d .
S5 S 0.2837(10) 0.6270(10) 0.1511(4) 0.197(4) Uiso 1 1 d .
C35 C 0.9874(18) 0.9189(18) 0.1517(9) 0.120(6) Uiso 1 1 d .
F10 F 1.0671(14) 1.0046(14) 0.1938(7) 0.224(6) Uiso 1 1 d .
F11 F 1.0719(12) 0.8434(12) 0.1569(6) 0.191(5) Uiso 1 1 d .
F12 F 0.9036(13) 0.8266(12) 0.1789(6) 0.197(5) Uiso 1 1 d .
O23 O 0.924(2) 0.795(2) 0.0741(11) 0.266(12) Uiso 1 1 d .
O24 O 1.078(2) 1.037(2) 0.1009(10) 0.258(10) Uiso 1 1 d .
O25 O 0.8784(19) 0.9722(18) 0.1181(8) 0.200(8) Uiso 1 1 d .
S6 S 0.9694(7) 0.9429(7) 0.1163(3) 0.155(2) Uiso 1 1 d .

loop_
_atom_site_aniso_label
_atom_site_aniso_U_11
_atom_site_aniso_U_22
_atom_site_aniso_U_33
_atom_site_aniso_U_23
_atom_site_aniso_U_13
_atom_site_aniso_U_12
Ru1 0.0535(4) 0.0558(4) 0.0451(4) 0.0137(3) 0.0046(4) 0.0259(4)
Ru2 0.0391(4) 0.0478(4) 0.0375(4) 0.0038(3) 0.0035(3) 0.0182(3)
S1 0.0495(12) 0.0589(13) 0.0449(13) 0.0109(10) 0.0090(10) 0.0306(10)
S2 0.0405(11) 0.0463(12) 0.0400(12) 0.0001(9) 0.0012(9) 0.0163(9)
P1 0.0606(16) 0.0650(16) 0.0743(19) 0.0339(14) 0.0108(14) 0.0250(13)
P2 0.102(2) 0.091(2) 0.0430(16) 0.0085(14) 0.0079(16) 0.0509(18)
P3 0.0440(12) 0.0568(14) 0.0557(15) 0.0136(12) 0.0156(11) 0.0205(11)
P4 0.0672(16) 0.0699(16) 0.0402(14) 0.0033(12) -0.0041(13) 0.0320(14)
N1 0.064(5) 0.065(5) 0.060(5) 0.027(4) 0.011(4) 0.027(4)
N2 0.051(5) 0.056(5) 0.063(5) 0.022(4) 0.009(4) 0.016(4)
N3 0.036(4) 0.059(5) 0.051(5) 0.001(4) 0.012(3) 0.023(3)
N4 0.037(4) 0.053(4) 0.050(5) 0.006(4) 0.007(4) 0.009(3)
N5 0.041(4) 0.055(5) 0.069(6) 0.005(4) 0.008(4) 0.017(4)
C10 0.113(14) 0.29(2) 0.22(2) 0.188(16) 0.012(14) 0.076(15)
C11 0.086(13) 0.54(4) 0.47(4) 0.40(3) 0.117(19) 0.11(2)
C12 0.25(3) 0.067(11) 0.25(3) 0.011(16) 0.06(3) 0.012(15)
C13 0.35(2) 0.144(14) 0.135(15) 0.028(12) 0.128(17) 0.155(16)
C14 0.63(4) 0.49(4) 0.25(3) -0.22(3) -0.30(3) 0.46(3)
C15 0.37(5) 0.36(4) 0.78(9) 0.41(5) 0.31(5) 0.16(4)
C16 0.066(7) 0.105(9) 0.073(8) 0.016(7) 0.022(6) 0.044(7)
C17 0.074(9) 0.055(7) 0.139(14) -0.014(8) 0.020(9) -0.003(7)
C18 0.149(12) 0.191(16) 0.194(15) 0.130(12) 0.135(11) 0.099(11)
C19 0.224(17) 0.26(2) 0.051(9) 0.016(11) 0.013(11) 0.174(16)
C20 0.165(11) 0.152(11) 0.109(13) -0.001(10) -0.023(11) 0.130(9)
C21 0.165(19) 0.18(2) 0.079(12) -0.032(13) -0.029(12) -0.023(16)
C22 0.066(7) 0.082(7) 0.069(8) 0.017(6) -0.009(6) 0.030(6)
C23 0.101(9) 0.113(10) 0.110(12) 0.019(9) -0.020(9) 0.059(8)
C24 0.066(7) 0.064(7) 0.093(9) 0.026(6) -0.006(7) 0.028(6)
C25 0.101(11) 0.091(10) 0.190(18) 0.068(11) 0.045(12) 0.029(9)
C26 0.057(6) 0.055(6) 0.076(7) 0.014(5) 0.008(5) 0.027(5)
C27 0.081(9) 0.077(8) 0.184(16) 0.061(9) 0.029(10) 0.041(7)
C28 0.067(6) 0.043(5) 0.040(5) -0.001(4) 0.000(5) 0.013(5)
C29 0.167(15) 0.068(8) 0.049(7) -0.006(6) -0.008(9) 0.030(9)
C30 0.055(6) 0.057(7) 0.175(15) 0.023(8) 0.037(8) 0.030(5)
C31 0.091(10) 0.114(13) 0.51(5) 0.06(2) 0.119(19) 0.065(9)
O2 0.110(7) 0.116(7) 0.099(7) 0.069(6) 0.018(6) 0.023(6)
O3 0.072(6) 0.144(8) 0.189(11) 0.117(8) -0.001(7) 0.010(6)
O4 0.143(9) 0.062(5) 0.122(9) 0.022(6) 0.030(7) 0.014(6)
O5 0.232(11) 0.103(7) 0.092(7) 0.019(5) 0.050(8) 0.106(7)
O6 0.346(18) 0.40(2) 0.058(7) -0.070(10) -0.082(10) 0.274(17)
O7 0.255(13) 0.122(10) 0.178(12) 0.021(9) 0.165(11) 0.070(10)
O8 0.055(4) 0.059(4) 0.077(5) 0.009(4) 0.019(4) 0.022(3)
O9 0.038(4) 0.056(4) 0.096(6) -0.004(4) 0.001(4) 0.010(3)
O10 0.083(5) 0.110(6) 0.090(6) 0.056(5) 0.051(4) 0.046(5)
O11 0.092(7) 0.085(7) 0.049(6) -0.010(6) 0.000(5) 0.051(6)
O12 0.126(7) 0.115(8) 0.051(7) 0.004(5) -0.015(6) 0.091(6)
O13 0.086(11) 0.086(9) 0.086(10) 0.013(7) -0.038(8) -0.018(8)
O11B 0.21(6) 0.008(17) 0.10(4) 0.011(19) -0.03(4) 0.01(2)
O12B 0.17(5) 0.13(5) 0.10(4) 0.03(3) -0.13(4) -0.01(4)
O13B 0.013(17) 0.10(4) 0.06(3) -0.05(3) -0.008(17) -0.04(2)
C1 0.042(4) 0.059(5) 0.050(6) 0.002(4) 0.011(4) 0.026(4)
C2 0.036(4) 0.038(4) 0.045(5) 0.009(4) 0.005(4) 0.012(4)
C3 0.040(4) 0.038(4) 0.043(5) 0.009(4) 0.011(4) 0.017(4)
C4 0.040(5) 0.045(5) 0.056(6) 0.012(4) 0.008(4) 0.013(4)
C5 0.043(5) 0.039(5) 0.051(6) 0.002(4) 0.003(4) 0.006(4)
C6 0.071(6) 0.141(10) 0.076(9) 0.017(7) 0.001(6) 0.074(7)
C7 0.080(7) 0.082(7) 0.096(10) -0.026(7) 0.002(7) 0.054(6)
C8 0.052(6) 0.122(9) 0.076(8) 0.040(7) 0.024(6) 0.041(6)
C9 0.058(7) 0.111(10) 0.092(10) 0.042(8) 0.027(7) 0.024(7)
O1 0.050(3) 0.066(4) 0.062(4) 0.002(3) -0.001(3) 0.037(3)

loop_
_atom_type_symbol
_atom_type_description
_atom_type_scat_dispersion_real
_atom_type_scat_dispersion_imag
_atom_type_scat_source
C C 0.0033 0.0016 'International Tables Vol C Tables 4.2.6.8 and 6.1.1.4'
H H 0.0000 0.0000 'International Tables Vol C Tables 4.2.6.8 and 6.1.1.4'
N N 0.0061 0.0033 'International Tables Vol C Tables 4.2.6.8 and 6.1.1.4'
O O 0.0106 0.0060 'International Tables Vol C Tables 4.2.6.8 and 6.1.1.4'
F F 0.0171 0.0103 'International Tables Vol C Tables 4.2.6.8 and 6.1.1.4'
P P 0.1023 0.0942 'International Tables Vol C Tables 4.2.6.8 and 6.1.1.4'
S S 0.1246 0.1234 'International Tables Vol C Tables 4.2.6.8 and 6.1.1.4'
Ru Ru -1.2594 0.8363 'International Tables Vol C Tables 4.2.6.8 and 6.1.1.4'

loop_
_geom_angle_atom_site_label_1
_geom_angle_atom_site_label_2
_geom_angle_atom_site_label_3
_geom_angle
N1 Ru1 N2 86.1(3)
N1 Ru1 O1 94.5(3)
N2 Ru1 O1 82.1(3)
N1 Ru1 P2 92.6(3)
N2 Ru1 P2 91.9(3)
O1 Ru1 P2 170.4(2)
N1 Ru1 P1 91.2(3)
N2 Ru1 P1 174.2(3)
O1 Ru1 P1 92.9(2)
P2 Ru1 P1 93.39(14)
N1 Ru1 S1 174.2(3)
N2 Ru1 S1 91.9(2)
O1 Ru1 S1 79.80(19)
P2 Ru1 S1 92.94(12)
P1 Ru1 S1 90.26(11)
N3 Ru2 N5 86.8(3)
N3 Ru2 N4 87.1(3)
N5 Ru2 N4 83.7(3)
N3 Ru2 P4 91.6(2)
N5 Ru2 P4 91.8(3)
N4 Ru2 P4 175.4(2)
N3 Ru2 P3 88.2(2)
N5 Ru2 P3 174.4(2)
N4 Ru2 P3 93.6(2)
P4 Ru2 P3 90.77(11)
N3 Ru2 S2 178.3(2)
N5 Ru2 S2 91.7(3)
N4 Ru2 S2 93.3(2)
P4 Ru2 S2 87.90(10)
P3 Ru2 S2 93.35(10)
C2 S1 Ru1 105.8(3)
C3 S2 C5 73.2(4)
C3 S2 Ru2 111.9(3)
C5 S2 Ru2 110.4(4)
O4 P1 O3 102.7(8)
O4 P1 O2 106.6(7)
O3 P1 O2 99.6(7)
O4 P1 Ru1 107.3(4)
O3 P1 Ru1 115.5(4)
O2 P1 Ru1 123.0(4)
O6 P2 O7 102.2(11)
O6 P2 O5 104.6(10)
O7 P2 O5 105.6(10)
O6 P2 Ru1 118.2(7)
O7 P2 Ru1 116.6(5)
O5 P2 Ru1 108.3(5)
O8 P3 O10 109.1(5)
O8 P3 O9 99.5(4)
O10 P3 O9 105.0(5)
O8 P3 Ru2 115.3(3)
O10 P3 Ru2 110.1(4)
O9 P3 Ru2 116.9(3)
O13 P4 O11 104.7(9)
O13 P4 O12 111.6(9)
O11 P4 O12 97.9(7)
O13 P4 O11B 86(2)
O11 P4 O11B 19(2)
O12 P4 O11B 102(2)
O13 P4 O12B 99(2)
O11 P4 O12B 110(3)
O12 P4 O12B 15(3)
O11B P4 O12B 110(4)
O13 P4 O13B 4(2)
O11 P4 O13B 109(2)
O12 P4 O13B 112(3)
O11B P4 O13B 90(3)
O12B P4 O13B 98(3)
O13 P4 Ru2 109.2(7)
O11 P4 Ru2 114.8(4)
O12 P4 Ru2 117.6(5)
O11B P4 Ru2 126(2)
O12B P4 Ru2 117(2)
O13B P4 Ru2 105.9(19)
C22 N1 Ru1 176.9(10)
C24 N2 Ru1 171.7(10)
C26 N3 Ru2 179.4(9)
C28 N4 Ru2 168.1(10)
C30 N5 Ru2 171.0(11)
O11 C19 O11B 22.2(18)
O12B C20 O12 10(3)
O13B C21 O13 14(2)
N1 C22 C23 176.6(16)
N2 C24 C25 178.4(15)
N3 C26 C27 175.4(15)
N4 C28 C29 178.1(14)
N5 C30 C31 176(2)
C10 O2 P1 122.5(12)
C11 O3 P1 130.5(15)
C12 O4 P1 130.2(14)
C13 O5 P2 126.2(13)
C14 O6 P2 166(4)
C15 O7 P2 147(3)
C16 O8 P3 126.6(7)
C17 O9 P3 121.1(9)
C18 O10 P3 128.0(11)
O11B O11 C19 84(8)
O11B O11 P4 87(9)
C19 O11 P4 134.8(13)
C20 O12 P4 115.2(12)
P4 O13 C21 128.6(15)
O11 O11B C19 73(7)
O11 O11B P4 74(8)
C19 O11B P4 125(3)
C20 O12B P4 128(6)
C21 O13B P4 112(4)
O1 C1 C8 110.3(8)
O1 C1 C2 107.8(7)
C8 C1 C2 107.9(9)
O1 C1 C7 109.4(10)
C8 C1 C7 112.3(10)
C2 C1 C7 109.0(8)
C3 C2 C1 119.8(8)
C3 C2 S1 116.7(7)
C1 C2 S1 123.3(7)
C4 C3 C2 132.1(9)
C4 C3 S2 94.9(7)
C2 C3 S2 131.4(7)
C3 C4 C5 102.4(8)
C3 C4 C9 132.5(10)
C5 C4 C9 124.9(9)
C4 C5 S2 89.5(6)
C6 O1 C1 118.1(8)
C6 O1 Ru1 118.8(7)
C1 O1 Ru1 122.7(5)
F2 C32 F1 107.7(17)
F2 C32 F3 105.3(16)
F1 C32 F3 102.8(16)
F2 C32 S3 117.1(16)
F1 C32 S3 114.4(14)
F3 C32 S3 108.1(14)
O15 S3 O16 118.3(11)
O15 S3 O14 112.8(11)
O16 S3 O14 110.6(12)
O15 S3 C32 106.1(10)
O16 S3 C32 105.8(12)
O14 S3 C32 101.4(11)
F4 C33 F5 100(4)
F4 C33 F6 67(3)
F5 C33 F6 83(3)
F4 C33 S4 138(5)
F5 C33 S4 119(3)
F6 C33 S4 102(3)
C33 F4 F6 70(3)
C33 F6 F4 43(2)
S4 O18 O19 50.2(13)
S4 O19 O18 46.6(12)
O18 S4 O17 133.7(15)
O18 S4 O19 83.3(16)
O17 S4 O19 110.9(17)
O18 S4 C33 121(2)
O17 S4 C33 102.0(19)
O19 S4 C33 94(2)
F9 C34 F8 61(2)
F9 C34 F7 123(3)
F8 C34 F7 169(4)
F9 C34 S5 96(2)
F8 C34 S5 101(3)
F7 C34 S5 89(2)
C34 F8 F9 60.4(19)
C34 F9 F8 58.2(17)
O20 S5 O22 112(2)
O20 S5 O21 120.9(16)
O22 S5 O21 108(2)
O20 S5 C34 115.0(17)
O22 S5 C34 91(2)
O21 S5 C34 105.8(19)
S6 C35 F10 121(2)
S6 C35 F12 130.0(18)
F10 C35 F12 101.5(17)
S6 C35 F11 123.3(19)
F10 C35 F11 86.5(14)
F12 C35 F11 81.3(13)
C35 F10 S6 25.3(10)
C35 S6 O25 111.4(17)
C35 S6 O24 114.3(16)
O25 S6 O24 110.9(15)
C35 S6 O23 95.6(15)
O25 S6 O23 111.7(13)
O24 S6 O23 112.3(14)
C35 S6 F10 33.8(12)
O25 S6 F10 106.8(12)
O24 S6 F10 86.7(11)
O23 S6 F10 125.8(11)

loop_
_geom_bond_atom_site_label_1
_geom_bond_atom_site_label_2
_geom_bond_distance
Ru1 N1 2.072(10)
Ru1 N2 2.153(9)
Ru1 O1 2.206(7)
Ru1 P2 2.210(4)
Ru1 P1 2.246(3)
Ru1 S1 2.262(3)
Ru2 N3 2.100(9)
Ru2 N5 2.138(9)
Ru2 N4 2.156(8)
Ru2 P4 2.249(3)
Ru2 P3 2.251(3)
Ru2 S2 2.354(3)
S1 C2 1.631(10)
S2 C3 1.840(10)
S2 C5 1.851(10)
P1 O4 1.501(12)
P1 O3 1.540(11)
P1 O2 1.549(10)
P2 O6 1.520(14)
P2 O7 1.506(15)
P2 O5 1.551(12)
P3 O8 1.566(8)
P3 O10 1.560(9)
P3 O9 1.575(8)
P4 O13 1.480(15)
P4 O11 1.566(12)
P4 O12 1.586(15)
P4 O11B 1.63(7)
P4 O12B 1.81(9)
P4 O13B 1.82(5)
N1 C22 1.150(15)
N2 C24 1.114(14)
N3 C26 1.137(14)
N4 C28 1.110(12)
N5 C30 1.095(15)
C10 O2 1.52(2)
C11 O3 1.43(3)
C12 O4 1.52(2)
C13 O5 1.404(19)
C14 O6 0.96(3)
C15 O7 0.97(5)
C16 O8 1.459(14)
C17 O9 1.480(15)
C18 O10 1.465(17)
C19 O11 1.38(2)
C19 O11B 1.43(7)
C20 O12B 1.12(11)
C20 O12 1.55(2)
C21 O13B 1.43(5)
C21 O13 1.52(2)
C22 C23 1.434(19)
C24 C25 1.469(19)
C26 C27 1.380(18)
C28 C29 1.474(16)
C30 C31 1.52(2)
O11 O11B 0.54(5)
C1 O1 1.435(12)
C1 C8 1.538(16)
C1 C2 1.525(13)
C1 C7 1.536(15)
C2 C3 1.445(12)
C3 C4 1.335(12)
C4 C5 1.486(14)
C4 C9 1.496(16)
C6 O1 1.433(13)
C32 F2 1.31(2)
C32 F1 1.35(2)
C32 F3 1.46(2)
C32 S3 1.70(2)
O14 S3 1.416(18)
O15 S3 1.350(14)
O16 S3 1.37(2)
C33 F4 1.16(5)
C33 F5 1.42(5)
C33 F6 1.60(6)
C33 S4 1.55(4)
F4 F6 1.56(5)
O17 S4 1.44(2)
O18 S4 1.35(2)
O18 O19 1.85(4)
O19 S4 1.43(4)
C34 F9 1.33(4)
C34 F8 1.30(4)
C34 F7 1.33(4)
C34 S5 1.84(4)
F8 F9 1.340(17)
O20 S5 1.451(18)
O21 S5 1.76(4)
O22 S5 1.60(4)
C35 S6 1.06(2)
C35 F10 1.38(2)
C35 F12 1.49(2)
C35 F11 1.68(3)
F10 S6 2.131(18)
O23 S6 1.83(3)
O24 S6 1.48(2)
O25 S6 1.30(2)

loop_
_geom_torsion_atom_site_label_1
_geom_torsion_atom_site_label_2
_geom_torsion_atom_site_label_3
_geom_torsion_atom_site_label_4
_geom_torsion
N1 Ru1 S1 C2 11(2)
N2 Ru1 S1 C2 80.7(4)
O1 Ru1 S1 C2 -0.9(4)
P2 Ru1 S1 C2 172.7(3)
P1 Ru1 S1 C2 -93.9(3)
N3 Ru2 S2 C3 -85(8)
N5 Ru2 S2 C3 -66.2(4)
N4 Ru2 S2 C3 17.7(4)
P4 Ru2 S2 C3 -157.9(3)
P3 Ru2 S2 C3 111.4(3)
N3 Ru2 S2 C5 -5(8)
N5 Ru2 S2 C5 13.3(4)
N4 Ru2 S2 C5 97.1(4)
P4 Ru2 S2 C5 -78.4(3)
P3 Ru2 S2 C5 -169.1(3)
N1 Ru1 P1 O4 -75.7(6)
N2 Ru1 P1 O4 -13(3)
O1 Ru1 P1 O4 18.8(6)
P2 Ru1 P1 O4 -168.4(6)
S1 Ru1 P1 O4 98.6(6)
N1 Ru1 P1 O3 170.4(7)
N2 Ru1 P1 O3 -127(3)
O1 Ru1 P1 O3 -95.0(7)
P2 Ru1 P1 O3 77.7(7)
S1 Ru1 P1 O3 -15.2(7)
N1 Ru1 P1 O2 48.3(7)
N2 Ru1 P1 O2 111(3)
O1 Ru1 P1 O2 142.9(6)
P2 Ru1 P1 O2 -44.4(6)
S1 Ru1 P1 O2 -137.3(6)
N1 Ru1 P2 O6 6.4(11)
N2 Ru1 P2 O6 -79.8(11)
O1 Ru1 P2 O6 -131.2(15)
P1 Ru1 P2 O6 97.8(11)
S1 Ru1 P2 O6 -171.8(11)
N1 Ru1 P2 O7 -116.1(10)
N2 Ru1 P2 O7 157.7(10)
O1 Ru1 P2 O7 106.3(15)
P1 Ru1 P2 O7 -24.8(10)
S1 Ru1 P2 O7 65.7(10)
N1 Ru1 P2 O5 125.0(6)
N2 Ru1 P2 O5 38.8(6)
O1 Ru1 P2 O5 -12.5(13)
P1 Ru1 P2 O5 -143.6(6)
S1 Ru1 P2 O5 -53.2(6)
N3 Ru2 P3 O8 -161.3(4)
N5 Ru2 P3 O8 173(3)
N4 Ru2 P3 O8 111.7(4)
P4 Ru2 P3 O8 -69.7(4)
S2 Ru2 P3 O8 18.3(4)
N3 Ru2 P3 O10 -37.3(4)
N5 Ru2 P3 O10 -63(3)
N4 Ru2 P3 O10 -124.3(5)
P4 Ru2 P3 O10 54.3(4)
S2 Ru2 P3 O10 142.2(4)
N3 Ru2 P3 O9 82.3(4)
N5 Ru2 P3 O9 56(3)
N4 Ru2 P3 O9 -4.6(5)
P4 Ru2 P3 O9 173.9(4)
S2 Ru2 P3 O9 -98.1(4)
N3 Ru2 P4 O13 -135.4(9)
N5 Ru2 P4 O13 -48.6(9)
N4 Ru2 P4 O13 -62(3)
P3 Ru2 P4 O13 136.3(9)
S2 Ru2 P4 O13 43.0(9)
N3 Ru2 P4 O11 107.4(6)
N5 Ru2 P4 O11 -165.8(6)
N4 Ru2 P4 O11 -179(100)
P3 Ru2 P4 O11 19.1(6)
S2 Ru2 P4 O11 -74.2(6)
N3 Ru2 P4 O12 -7.0(6)
N5 Ru2 P4 O12 79.8(6)
N4 Ru2 P4 O12 67(3)
P3 Ru2 P4 O12 -95.2(6)
S2 Ru2 P4 O12 171.4(6)
N3 Ru2 P4 O11B 126(2)
N5 Ru2 P4 O11B -147(2)
N4 Ru2 P4 O11B -161(4)
P3 Ru2 P4 O11B 37(2)
S2 Ru2 P4 O11B -56(2)
N3 Ru2 P4 O12B -24(3)
N5 Ru2 P4 O12B 63(3)
N4 Ru2 P4 O12B 50(4)
P3 Ru2 P4 O12B -112(3)
S2 Ru2 P4 O12B 154(3)
N3 Ru2 P4 O13B -133(3)
N5 Ru2 P4 O13B -46(3)
N4 Ru2 P4 O13B -59(4)
P3 Ru2 P4 O13B 139(3)
S2 Ru2 P4 O13B 46(3)
N2 Ru1 N1 C22 -87(18)
O1 Ru1 N1 C22 -6(18)
P2 Ru1 N1 C22 -179(100)
P1 Ru1 N1 C22 87(18)
S1 Ru1 N1 C22 -17(19)
N1 Ru1 N2 C24 56(7)
O1 Ru1 N2 C24 -39(7)
P2 Ru1 N2 C24 149(7)
P1 Ru1 N2 C24 -6(9)
S1 Ru1 N2 C24 -118(7)
N5 Ru2 N3 C26 68(74)
N4 Ru2 N3 C26 -15(74)
P4 Ru2 N3 C26 160(100)
P3 Ru2 N3 C26 -109(74)
S2 Ru2 N3 C26 87(74)
N3 Ru2 N4 C28 53(4)
N5 Ru2 N4 C28 -34(4)
P4 Ru2 N4 C28 -21(6)
P3 Ru2 N4 C28 141(4)
S2 Ru2 N4 C28 -125(4)
N3 Ru2 N5 C30 8(7)
N4 Ru2 N5 C30 95(8)
P4 Ru2 N5 C30 -84(7)
P3 Ru2 N5 C30 34(9)
S2 Ru2 N5 C30 -172(7)
Ru1 N1 C22 C23 -161(16)
Ru1 N2 C24 C25 111(63)
Ru2 N3 C26 C27 6(87)
Ru2 N4 C28 C29 -34(44)
Ru2 N5 C30 C31 -165(20)
O4 P1 O2 C10 60.4(15)
O3 P1 O2 C10 166.9(14)
Ru1 P1 O2 C10 -63.9(15)
O4 P1 O3 C11 108(3)
O2 P1 O3 C11 -2(3)
Ru1 P1 O3 C11 -136(2)
O3 P1 O4 C12 -62(2)
O2 P1 O4 C12 42(2)
Ru1 P1 O4 C12 175.5(18)
O6 P2 O5 C13 -35.5(19)
O7 P2 O5 C13 71.9(18)
Ru1 P2 O5 C13 -162.5(16)
O7 P2 O6 C14 27(13)
O5 P2 O6 C14 137(13)
Ru1 P2 O6 C14 -103(12)
O6 P2 O7 C15 36(8)
O5 P2 O7 C15 -73(7)
Ru1 P2 O7 C15 167(7)
O10 P3 O8 C16 69.3(10)
O9 P3 O8 C16 -40.3(10)
Ru2 P3 O8 C16 -166.2(9)
O8 P3 O9 C17 166.2(10)
O10 P3 O9 C17 53.3(11)
Ru2 P3 O9 C17 -69.0(11)
O8 P3 O10 C18 -51.7(14)
O9 P3 O10 C18 54.1(14)
Ru2 P3 O10 C18 -179.2(12)
O11B C19 O11 P4 -80(9)
O13 P4 O11 O11B 11(8)
O12 P4 O11 O11B -104(7)
O12B P4 O11 O11B -94(8)
O13B P4 O11 O11B 12(8)
Ru2 P4 O11 O11B 131(7)
O13 P4 O11 C19 90(2)
O12 P4 O11 C19 -25(2)
O11B P4 O11 C19 79(7)
O12B P4 O11 C19 -15(3)
O13B P4 O11 C19 91(3)
Ru2 P4 O11 C19 -150.3(18)
O12B C20 O12 P4 -81(23)
O13 P4 O12 C20 59.2(13)
O11 P4 O12 C20 168.4(10)
O11B P4 O12 C20 149(2)
O12B P4 O12 C20 25(10)
O13B P4 O12 C20 55(2)
Ru2 P4 O12 C20 -68.1(11)
O11 P4 O13 C21 -58(2)
O12 P4 O13 C21 47(3)
O11B P4 O13 C21 -55(3)
O12B P4 O13 C21 55(4)
O13B P4 O13 C21 139(43)
Ru2 P4 O13 C21 178(2)
O13B C21 O13 P4 -165(17)
P4 O11 O11B C19 135.6(14)
C19 O11 O11B P4 -135.6(14)
O11 C19 O11B P4 55(5)
O13 P4 O11B O11 -169(7)
O12 P4 O11B O11 79(7)
O12B P4 O11B O11 93(8)
O13B P4 O11B O11 -168(8)
Ru2 P4 O11B O11 -59(8)
O13 P4 O11B C19 135(5)
O11 P4 O11B C19 -55(5)
O12 P4 O11B C19 24(6)
O12B P4 O11B C19 38(6)
O13B P4 O11B C19 136(6)
Ru2 P4 O11B C19 -114(5)
O12 C20 O12B P4 83(21)
O13 P4 O12B C20 75(6)
O11 P4 O12B C20 -176(5)
O12 P4 O12B C20 -137(13)
O11B P4 O12B C20 163(5)
O13B P4 O12B C20 70(6)
Ru2 P4 O12B C20 -43(6)
O13 C21 O13B P4 10(12)
O13 P4 O13B C21 -36(38)
O11 P4 O13B C21 -54(5)
O12 P4 O13B C21 53(5)
O11B P4 O13B C21 -50(5)
O12B P4 O13B C21 61(6)
Ru2 P4 O13B C21 -178(4)
O1 C1 C2 C3 -167.8(8)
C8 C1 C2 C3 73.1(10)
C7 C1 C2 C3 -49.1(13)
O1 C1 C2 S1 7.3(11)
C8 C1 C2 S1 -111.8(9)
C7 C1 C2 S1 126.0(9)
Ru1 S1 C2 C3 171.9(6)
Ru1 S1 C2 C1 -3.3(8)
C1 C2 C3 C4 120.8(12)
S1 C2 C3 C4 -54.6(13)
C1 C2 C3 S2 -40.9(12)
S1 C2 C3 S2 143.7(6)
C5 S2 C3 C4 -0.3(7)
Ru2 S2 C3 C4 105.4(6)
C5 S2 C3 C2 166.2(10)
Ru2 S2 C3 C2 -88.1(9)
C2 C3 C4 C5 -165.9(10)
S2 C3 C4 C5 0.4(8)
C2 C3 C4 C9 8(2)
S2 C3 C4 C9 174.7(12)
C3 C4 C5 S2 -0.4(8)
C9 C4 C5 S2 -175.3(11)
C3 S2 C5 C4 0.3(6)
Ru2 S2 C5 C4 -107.4(6)
C8 C1 O1 C6 -63.5(12)
C2 C1 O1 C6 179.0(9)
C7 C1 O1 C6 60.5(12)
C8 C1 O1 Ru1 109.3(8)
C2 C1 O1 Ru1 -8.3(10)
C7 C1 O1 Ru1 -126.7(8)
N1 Ru1 O1 C6 -0.5(9)
N2 Ru1 O1 C6 85.0(9)
P2 Ru1 O1 C6 137.0(12)
P1 Ru1 O1 C6 -91.9(8)
S1 Ru1 O1 C6 178.4(8)
N1 Ru1 O1 C1 -173.2(7)
N2 Ru1 O1 C1 -87.7(7)
P2 Ru1 O1 C1 -35.7(16)
P1 Ru1 O1 C1 95.4(7)
S1 Ru1 O1 C1 5.6(6)
F2 C32 S3 O15 -52.8(17)
F1 C32 S3 O15 179.7(14)
F3 C32 S3 O15 65.8(16)
F2 C32 S3 O16 -179.3(15)
F1 C32 S3 O16 53.3(17)
F3 C32 S3 O16 -60.7(16)
F2 C32 S3 O14 65.2(17)
F1 C32 S3 O14 -62.2(17)
F3 C32 S3 O14 -176.1(15)
F5 C33 F4 F6 78(3)
S4 C33 F4 F6 -82(6)
F5 C33 F6 F4 -104(4)
S4 C33 F6 F4 137(5)
O19 O18 S4 O17 -113(2)
O19 O18 S4 C33 91(3)
O18 O19 S4 O17 134.5(16)
O18 O19 S4 C33 -121(2)
F4 C33 S4 O18 150(6)
F5 C33 S4 O18 -8(5)
F6 C33 S4 O18 81(3)
F4 C33 S4 O17 -13(7)
F5 C33 S4 O17 -170(3)
F6 C33 S4 O17 -82(3)
F4 C33 S4 O19 -126(7)
F5 C33 S4 O19 77(4)
F6 C33 S4 O19 166(3)
F7 C34 F8 F9 -115(21)
S5 C34 F8 F9 91(2)
F7 C34 F9 F8 168(5)
S5 C34 F9 F8 -99(2)
F9 C34 S5 O20 176.0(16)
F8 C34 S5 O20 114(2)
F7 C34 S5 O20 -61(2)
F9 C34 S5 O22 62(3)
F8 C34 S5 O22 0(3)
F7 C34 S5 O22 -176(3)
F9 C34 S5 O21 -48(2)
F8 C34 S5 O21 -110(3)
F7 C34 S5 O21 75(2)
F12 C35 F10 S6 -152(3)
F11 C35 F10 S6 127(3)
F10 C35 S6 O25 -88(2)
F12 C35 S6 O25 55(3)
F11 C35 S6 O25 163.6(15)
F10 C35 S6 O24 38(3)
F12 C35 S6 O24 -178(2)
F11 C35 S6 O24 -70(2)
F10 C35 S6 O23 156(2)
F12 C35 S6 O23 -61(3)
F11 C35 S6 O23 47.8(19)
F12 C35 S6 F10 144(4)
F11 C35 S6 F10 -108(3)
C35 F10 S6 O25 103(3)
C35 F10 S6 O24 -146(3)
C35 F10 S6 O23 -30(3)
